data_4315134
loop_
_publ_author_name
'Margaret-Jane Crawford'
'Arkady Ellern'
'Konstantin Karaghiosoff'
'Franz Martin'
'Peter Mayer'

_publ_contact_author_address
;
Department Chemie
Ludwig-Maximilians Universit\"at
Butenandtstra\&se 5-13 (Haus D)
D-81377 M\"unchen
Bundesrepublik Deutschland
;
_publ_contact_author_email mjc@cup.uni-muenchen.de
_publ_contact_author_fax +49-89-2180-77492
_publ_contact_author_name 'M.-J. Crawford'
_publ_section_title
;
 First Actinide Complexes of the Nitrogen-Containing Ligands Dinitramide
 (N(NO2)2-), 4,5-Dicyano-1,2,3-triazolate (C4N5-), and Dicyanamide
 (N(CN)2-)
;
_journal_name_full 'Inorganic Chemistry'
_journal_page_first 2674
_journal_page_last 2683
_journal_paper_doi 10.1021/ic901820b
_journal_volume 49
_journal_year 2010
_chemical_formula_moiety '2(U O2), 4(O P N3 C6 H18), 4(C2 N3)'
_chemical_formula_sum 'C32 H72 N24 O8 P4 U2'
_chemical_formula_weight 1521.08
_space_group_IT_number 14
_symmetry_cell_setting monoclinic
_symmetry_Int_Tables_number 14
_symmetry_space_group_name_Hall '-P 2ybc'
_symmetry_space_group_name_H-M 'P 1 21/c 1'
_atom_sites_solution_hydrogens geom
_atom_sites_solution_primary direct
_atom_sites_solution_secondary difmap
_audit_author_name 'P. Mayer'
_audit_block_code UO2_OPNMe2_C2N3_bx272_klapoetke
_audit_creation_date
;
'Tue Sep 09 15:45:44 2008'
;
_audit_creation_method 'form98_non/compatible with shelxl97-2'
_audit_update_record 10-Aug-09
_cell_angle_alpha 90.00
_cell_angle_beta 100.029(3)
_cell_angle_gamma 90.00
_cell_formula_units_Z 2
_cell_length_a 15.5873(9)
_cell_length_b 14.2132(6)
_cell_length_c 13.2006(5)
_cell_measurement_temperature 200(2)
_cell_measurement_theta_max 26.2491
_cell_measurement_theta_min 3.8779
_cell_volume 2879.8(2)
_computing_cell_refinement
;
CrysAlis RED, Oxford Diffraction Ltd.,
Version 1.171.32.5 (release 08-05-2007 CrysAlis171 .NET)
(compiled May  8 2007,13:10:02)
;
_computing_data_collection
;
CrysAlis CCD, Oxford Diffraction Ltd.,
Version 1.171.32.5 (release 08-05-2007 CrysAlis171 .NET)
(compiled May  8 2007,13:10:02)
;
_computing_data_reduction
;
CrysAlis RED, Oxford Diffraction Ltd.,
Version 1.171.32.5 (release 08-05-2007 CrysAlis171 .NET)
(compiled May  8 2007,13:10:02)
;
_computing_structure_refinement 'SHELXL-97 (G. M. Sheldrick. University of G\"ottingen, 97-2 version)'
_computing_structure_solution
;
A. Altomare, M. C. Burla, M. Camalli, G. L. Cascarano, C. Giacovazzo, A.
Guagliardi, A. G. G. Moliterni, G. Polidori, R. Spagna: SIR97: a new tool for
crystal structure determination and refinement; J. Appl. Crystallogr. 1999,
32, 115-119.
;
_diffrn_ambient_temperature 200(2)
_diffrn_detector_area_resol_mean 15.9809
_diffrn_measured_fraction_theta_full 0.996
_diffrn_measured_fraction_theta_max 0.996
_diffrn_measurement_details
;
  1 omega    0.00  100.80   0.6000   15.0000
omega____ theta____ kappa____ phi______ omega'___ theta'___ frames
    -       30.0000   70.0000    0.0000    0.0000    0.0000 168

  2 omega    0.00  100.80   0.6000   15.0000
omega____ theta____ kappa____ phi______ omega'___ theta'___ frames
    -       30.0000   70.0000  120.0000    0.0000    0.0000 168

  3 omega    0.00  100.80   0.6000   15.0000
omega____ theta____ kappa____ phi______ omega'___ theta'___ frames
    -       30.0000   70.0000  240.0000    0.0000    0.0000 168

  4 omega  -42.00   60.00   0.6000   15.0000
omega____ theta____ kappa____ phi______ omega'___ theta'___ frames
    -       30.0000  -70.0000    0.0000    0.0000    0.0000 170

  5 omega  -42.00   60.00   0.6000   15.0000
omega____ theta____ kappa____ phi______ omega'___ theta'___ frames
    -       30.0000  -70.0000  120.0000    0.0000    0.0000 170

  6 omega  -42.00   60.00   0.6000   15.0000
omega____ theta____ kappa____ phi______ omega'___ theta'___ frames
    -       30.0000  -70.0000  240.0000    0.0000    0.0000 170

;
_diffrn_measurement_device 'CCD camera on \k-goniostat'
_diffrn_measurement_device_type 'Oxford XCalibur'
_diffrn_measurement_method omega-scans
_diffrn_orient_matrix_UB_11 -0.0292986082
_diffrn_orient_matrix_UB_12 -0.0141171691
_diffrn_orient_matrix_UB_13 -0.0404823207
_diffrn_orient_matrix_UB_21 -0.0335877603
_diffrn_orient_matrix_UB_22 0.0387104503
_diffrn_orient_matrix_UB_23 0.0013926802
_diffrn_orient_matrix_UB_31 0.0314791329
_diffrn_orient_matrix_UB_32 0.0281538491
_diffrn_orient_matrix_UB_33 -0.0222419925
_diffrn_radiation_collimation '0.5 mm collimator'
_diffrn_radiation_monochromator graphite
_diffrn_radiation_source 'fine-focus sealed tube'
_diffrn_radiation_type MoK\a
_diffrn_radiation_wavelength 0.71073
_diffrn_reflns_av_R_equivalents 0.0467
_diffrn_reflns_av_sigmaI/netI 0.0370
_diffrn_reflns_limit_h_max 16
_diffrn_reflns_limit_h_min -16
_diffrn_reflns_limit_k_max 17
_diffrn_reflns_limit_k_min -17
_diffrn_reflns_limit_l_max 19
_diffrn_reflns_limit_l_min -19
_diffrn_reflns_number 29273
_diffrn_reflns_theta_full 26.31
_diffrn_reflns_theta_max 26.31
_diffrn_reflns_theta_min 3.89
_diffrn_source_current 45_mA
_diffrn_source_power 2.48_kW
_diffrn_source_type 'Spellman generator'
_diffrn_source_voltage 55_kV
_exptl_absorpt_coefficient_mu 5.791
_exptl_absorpt_correction_T_max 0.6717
_exptl_absorpt_correction_T_min 0.4506
_exptl_absorpt_correction_type numerical
_exptl_absorpt_process_details
;
Crystal faces optimized with XShape, rev. 1.02, STOE (Darmstadt, Germany)
Absorption correction with XRed, rev 1.09, STOE (Darmstadt, Germany)
;
_exptl_crystal_colour yellow
_exptl_crystal_density_diffrn 1.75412(12)
_exptl_crystal_density_method 'not measured'
_exptl_crystal_description block
_exptl_crystal_F_000 1480
_exptl_crystal_size_max 0.15
_exptl_crystal_size_mid 0.12
_exptl_crystal_size_min 0.11
_refine_diff_density_max 1.810
_refine_diff_density_min -0.563
_refine_diff_density_rms 0.094
_refine_ls_extinction_method none
_refine_ls_goodness_of_fit_ref 1.133
_refine_ls_hydrogen_treatment constr
_refine_ls_matrix_type full
_refine_ls_number_parameters 328
_refine_ls_number_reflns 5833
_refine_ls_number_restraints 0
_refine_ls_restrained_S_all 1.133
_refine_ls_R_factor_all 0.0473
_refine_ls_R_factor_gt 0.0358
_refine_ls_shift/su_max 0.001
_refine_ls_shift/su_mean 0.000
_refine_ls_structure_factor_coef Fsqd
_refine_ls_weighting_details 'calc w=1/[\s^2^(Fo^2^)+(0.0269P)^2^+0.0000P] where P=(Fo^2^+2Fc^2^)/3'
_refine_ls_weighting_scheme calc
_refine_ls_wR_factor_gt 0.0618
_refine_ls_wR_factor_ref 0.0660
_reflns_number_gt 5264
_reflns_number_total 5833
_reflns_threshold_expression >2sigma(I)
_cod_data_source_file ic901820b_si_002_2.cif
_cod_data_source_block bx272
_cod_original_sg_symbol_H-M 'P 21/c'
_cod_database_code 4315134

loop_
_symmetry_equiv_pos_as_xyz
'x, y, z'
'-x, y+1/2, -z+1/2'
'-x, -y, -z'
'x, -y-1/2, z-1/2'

loop_
_atom_site_label
_atom_site_type_symbol
_atom_site_fract_x
_atom_site_fract_y
_atom_site_fract_z
_atom_site_U_iso_or_equiv
_atom_site_adp_type
_atom_site_occupancy
_atom_site_symmetry_multiplicity
_atom_site_calc_flag
_atom_site_refinement_flags
_atom_site_disorder_assembly
_atom_site_disorder_group
U U 0.691556(10) 0.508029(10) 0.808360(12) 0.02578(6) Uani 1 1 d . . .
P1 P 0.84793(8) 0.66626(8) 0.98217(9) 0.0327(3) Uani 1 1 d . . .
P2 P 0.65178(8) 0.33897(8) 0.58778(9) 0.0289(3) Uani 1 1 d . . .
O1 O 0.79979(19) 0.5973(2) 0.9073(2) 0.0362(8) Uani 1 1 d . . .
O2 O 0.64683(19) 0.4164(2) 0.6632(2) 0.0355(7) Uani 1 1 d . . .
O3 O 0.7307(2) 0.4070(2) 0.8794(2) 0.0405(8) Uani 1 1 d . . .
O4 O 0.6499(2) 0.6089(2) 0.7393(2) 0.0379(8) Uani 1 1 d . . .
N1 N 0.5375(3) 0.4546(3) 0.8122(3) 0.0413(10) Uani 1 1 d . . .
N2 N 0.4059(3) 0.3960(3) 0.8676(3) 0.0444(11) Uani 1 1 d . . .
N3 N 0.3649(2) 0.4321(3) 1.0349(3) 0.0378(10) Uani 1 1 d . . .
N4 N 0.8173(3) 0.5033(3) 0.7163(3) 0.0409(10) Uani 1 1 d . . .
N5 N 0.9585(3) 0.4764(3) 0.6669(4) 0.0540(12) Uani 1 1 d . . .
N6 N 1.0729(3) 0.5939(4) 0.6543(4) 0.0715(16) Uani 1 1 d . . .
N7 N 0.8220(3) 0.6508(3) 1.0951(3) 0.0426(10) Uani 1 1 d . . .
N8 N 0.9524(3) 0.6515(3) 0.9896(3) 0.0473(11) Uani 1 1 d . . .
N9 N 0.8217(3) 0.7733(3) 0.9438(3) 0.0432(10) Uani 1 1 d . . .
N10 N 0.5936(3) 0.2497(3) 0.6144(3) 0.0379(9) Uani 1 1 d . . .
N11 N 0.7488(3) 0.2981(3) 0.5900(3) 0.0477(11) Uani 1 1 d . . .
N12 N 0.6135(3) 0.3793(3) 0.4747(3) 0.0493(11) Uani 1 1 d . . .
C1 C 0.4769(3) 0.4291(3) 0.8419(3) 0.0331(11) Uani 1 1 d . . .
C2 C 0.3869(3) 0.4177(3) 0.9579(4) 0.0319(10) Uani 1 1 d . . .
C3 C 0.8852(3) 0.4957(3) 0.6935(4) 0.0331(10) Uani 1 1 d . . .
C4 C 1.0172(4) 0.5421(4) 0.6605(4) 0.0473(13) Uani 1 1 d . . .
C5 C 0.8234(4) 0.5566(4) 1.1395(4) 0.0567(15) Uani 1 1 d . . .
H5A H 0.8765 0.5487 1.1907 0.085 Uiso 1 1 calc R . .
H5B H 0.8222 0.5096 1.0850 0.085 Uiso 1 1 calc R . .
H5C H 0.7723 0.5483 1.1727 0.085 Uiso 1 1 calc R . .
C6 C 0.8156(5) 0.7278(5) 1.1678(5) 0.090(3) Uani 1 1 d . . .
H6A H 0.7597 0.7237 1.1920 0.135 Uiso 1 1 calc R . .
H6B H 0.8193 0.7884 1.1333 0.135 Uiso 1 1 calc R . .
H6C H 0.8634 0.7228 1.2265 0.135 Uiso 1 1 calc R . .
C7 C 1.0155(4) 0.6613(5) 1.0840(5) 0.0722(19) Uani 1 1 d . . .
H7A H 1.0595 0.6116 1.0875 0.108 Uiso 1 1 calc R . .
H7B H 0.9857 0.6561 1.1433 0.108 Uiso 1 1 calc R . .
H7C H 1.0439 0.7229 1.0850 0.108 Uiso 1 1 calc R . .
C8 C 0.9888(4) 0.6434(5) 0.8960(5) 0.073(2) Uani 1 1 d . . .
H8A H 1.0164 0.7031 0.8826 0.109 Uiso 1 1 calc R . .
H8B H 0.9422 0.6287 0.8381 0.109 Uiso 1 1 calc R . .
H8C H 1.0324 0.5931 0.9039 0.109 Uiso 1 1 calc R . .
C9 C 0.8812(4) 0.8526(4) 0.9571(5) 0.0734(19) Uani 1 1 d . . .
H9A H 0.8743 0.8890 0.8931 0.110 Uiso 1 1 calc R . .
H9B H 0.9413 0.8296 0.9743 0.110 Uiso 1 1 calc R . .
H9C H 0.8683 0.8928 1.0129 0.110 Uiso 1 1 calc R . .
C10 C 0.7301(4) 0.7986(4) 0.9168(5) 0.0658(17) Uani 1 1 d . . .
H10A H 0.7101 0.8251 0.9772 0.099 Uiso 1 1 calc R . .
H10B H 0.6958 0.7424 0.8937 0.099 Uiso 1 1 calc R . .
H10C H 0.7228 0.8453 0.8614 0.099 Uiso 1 1 calc R . .
C11 C 0.5031(3) 0.2682(3) 0.6257(4) 0.0465(13) Uani 1 1 d . . .
H11A H 0.4653 0.2641 0.5582 0.070 Uiso 1 1 calc R . .
H11B H 0.4989 0.3313 0.6542 0.070 Uiso 1 1 calc R . .
H11C H 0.4847 0.2215 0.6721 0.070 Uiso 1 1 calc R . .
C12 C 0.6113(4) 0.1519(3) 0.5890(4) 0.0521(14) Uani 1 1 d . . .
H12A H 0.6066 0.1114 0.6479 0.078 Uiso 1 1 calc R . .
H12B H 0.6702 0.1473 0.5730 0.078 Uiso 1 1 calc R . .
H12C H 0.5688 0.1318 0.5293 0.078 Uiso 1 1 calc R . .
C13 C 0.7972(3) 0.2555(4) 0.6845(5) 0.0598(16) Uani 1 1 d . . .
H13A H 0.8126 0.1905 0.6704 0.090 Uiso 1 1 calc R . .
H13B H 0.7608 0.2558 0.7380 0.090 Uiso 1 1 calc R . .
H13C H 0.8504 0.2917 0.7080 0.090 Uiso 1 1 calc R . .
C14 C 0.7994(4) 0.3114(5) 0.5069(5) 0.080(2) Uani 1 1 d . . .
H14A H 0.8516 0.3487 0.5325 0.120 Uiso 1 1 calc R . .
H14B H 0.7637 0.3444 0.4494 0.120 Uiso 1 1 calc R . .
H14C H 0.8167 0.2499 0.4835 0.120 Uiso 1 1 calc R . .
C15 C 0.6152(9) 0.4780(4) 0.4466(6) 0.139(5) Uani 1 1 d . . .
H15A H 0.6628 0.4890 0.4084 0.208 Uiso 1 1 calc R . .
H15B H 0.6241 0.5167 0.5090 0.208 Uiso 1 1 calc R . .
H15C H 0.5596 0.4950 0.4034 0.208 Uiso 1 1 calc R . .
C16 C 0.5840(5) 0.3174(4) 0.3865(4) 0.0713(19) Uani 1 1 d . . .
H16A H 0.5222 0.3292 0.3600 0.107 Uiso 1 1 calc R . .
H16B H 0.5918 0.2516 0.4083 0.107 Uiso 1 1 calc R . .
H16C H 0.6182 0.3300 0.3323 0.107 Uiso 1 1 calc R . .

loop_
_atom_site_aniso_label
_atom_site_aniso_U_11
_atom_site_aniso_U_22
_atom_site_aniso_U_33
_atom_site_aniso_U_23
_atom_site_aniso_U_13
_atom_site_aniso_U_12
U 0.02411(9) 0.02745(10) 0.02726(10) -0.00250(7) 0.00861(6) -0.00033(7)
P1 0.0315(7) 0.0381(7) 0.0291(7) -0.0067(5) 0.0069(5) -0.0057(5)
P2 0.0304(7) 0.0291(6) 0.0280(7) -0.0045(5) 0.0073(5) -0.0029(5)
O1 0.0297(18) 0.0445(19) 0.036(2) -0.0113(14) 0.0094(14) -0.0050(14)
O2 0.0328(18) 0.0384(18) 0.038(2) -0.0133(14) 0.0135(14) -0.0072(13)
O3 0.043(2) 0.0364(19) 0.043(2) 0.0056(15) 0.0096(16) 0.0051(14)
O4 0.042(2) 0.0309(18) 0.040(2) -0.0005(14) 0.0040(15) -0.0010(14)
N1 0.031(2) 0.059(3) 0.038(3) -0.016(2) 0.0167(19) -0.0099(19)
N2 0.036(2) 0.062(3) 0.040(3) -0.025(2) 0.019(2) -0.019(2)
N3 0.035(2) 0.039(2) 0.042(3) -0.0070(18) 0.016(2) -0.0076(17)
N4 0.038(3) 0.045(3) 0.043(3) -0.0115(18) 0.015(2) -0.0080(19)
N5 0.037(3) 0.058(3) 0.072(4) -0.002(2) 0.024(2) 0.001(2)
N6 0.048(3) 0.079(4) 0.092(4) 0.020(3) 0.024(3) -0.004(3)
N7 0.050(3) 0.046(3) 0.032(2) -0.0023(18) 0.0092(19) -0.0043(19)
N8 0.033(3) 0.069(3) 0.038(3) -0.012(2) 0.0002(19) -0.010(2)
N9 0.043(3) 0.041(2) 0.046(3) -0.0038(19) 0.009(2) -0.0105(19)
N10 0.037(2) 0.032(2) 0.046(3) -0.0027(17) 0.0105(19) -0.0029(17)
N11 0.043(3) 0.052(3) 0.051(3) -0.012(2) 0.014(2) 0.000(2)
N12 0.073(3) 0.040(3) 0.034(3) 0.0032(19) 0.007(2) -0.004(2)
C1 0.036(3) 0.038(3) 0.026(3) -0.0146(19) 0.007(2) -0.001(2)
C2 0.020(2) 0.031(2) 0.046(3) -0.004(2) 0.007(2) -0.0060(17)
C3 0.033(3) 0.038(3) 0.030(3) -0.0044(19) 0.010(2) -0.005(2)
C4 0.043(3) 0.063(4) 0.038(3) 0.008(3) 0.015(3) 0.011(3)
C5 0.042(3) 0.074(4) 0.053(4) 0.025(3) 0.007(3) 0.004(3)
C6 0.155(8) 0.081(5) 0.041(4) -0.028(3) 0.038(4) -0.024(5)
C7 0.034(3) 0.111(6) 0.065(4) 0.009(4) -0.008(3) -0.011(3)
C8 0.033(3) 0.129(6) 0.060(4) -0.035(4) 0.015(3) -0.012(3)
C9 0.093(5) 0.055(4) 0.067(4) -0.002(3) -0.001(4) -0.029(3)
C10 0.068(4) 0.046(3) 0.086(5) -0.001(3) 0.022(4) 0.011(3)
C11 0.037(3) 0.045(3) 0.060(4) -0.007(2) 0.014(3) -0.007(2)
C12 0.067(4) 0.032(3) 0.060(4) -0.006(2) 0.016(3) -0.002(2)
C13 0.044(4) 0.056(4) 0.077(5) 0.000(3) 0.004(3) 0.018(3)
C14 0.054(4) 0.125(6) 0.072(5) -0.033(4) 0.038(4) -0.012(4)
C15 0.304(15) 0.041(4) 0.067(6) 0.018(4) 0.018(7) -0.018(6)
C16 0.099(5) 0.074(4) 0.035(4) 0.000(3) -0.005(3) -0.012(4)

loop_
_atom_type_symbol
_atom_type_description
_atom_type_scat_dispersion_real
_atom_type_scat_dispersion_imag
_atom_type_scat_source
C C 0.0033 0.0016 'International Tables Vol C Tables 4.2.6.8 and 6.1.1.4'
H H 0.0000 0.0000 'International Tables Vol C Tables 4.2.6.8 and 6.1.1.4'
N N 0.0061 0.0033 'International Tables Vol C Tables 4.2.6.8 and 6.1.1.4'
O O 0.0106 0.0060 'International Tables Vol C Tables 4.2.6.8 and 6.1.1.4'
P P 0.1023 0.0942 'International Tables Vol C Tables 4.2.6.8 and 6.1.1.4'
U U -9.6767 9.6646 'International Tables Vol C Tables 4.2.6.8 and 6.1.1.4'

loop_
_exptl_crystal_face_index_h
_exptl_crystal_face_index_k
_exptl_crystal_face_index_l
_exptl_crystal_face_perp_dist
-25 26 3 0.0529
13 -16 -2 0.0596
-1 2 -21 0.0456
-2 -1 17 0.0746
15 12 -6 0.0976
-17 -9 0 0.0768
20 13 30 0.0833
16 -3 8 0.0364
1 -12 17 0.0683
18 1 -7 0.0426
-26 7 8 0.0753
12 -19 -26 0.0853
-3 10 17 0.1022

loop_
_geom_angle_atom_site_label_1
_geom_angle_atom_site_label_2
_geom_angle_atom_site_label_3
_geom_angle
_geom_angle_site_symmetry_1
_geom_angle_site_symmetry_3
_geom_angle_publ_flag
O4 U O3 178.32(14) . . ?
O4 U O2 89.93(12) . . ?
O3 U O2 90.50(13) . . ?
O4 U O1 90.70(13) . . ?
O3 U O1 89.77(13) . . ?
O2 U O1 148.75(10) . . ?
O4 U N4 91.16(14) . . ?
O3 U N4 90.52(14) . . ?
O2 U N4 74.31(12) . . ?
O1 U N4 74.44(12) . . ?
O4 U N1 89.36(14) . . ?
O3 U N1 89.22(15) . . ?
O2 U N1 72.43(11) . . ?
O1 U N1 138.82(11) . . ?
N4 U N1 146.73(13) . . ?
O4 U N3 90.00(14) . 3_667 ?
O3 U N3 88.63(14) . 3_667 ?
O2 U N3 139.97(11) . 3_667 ?
O1 U N3 71.27(11) . 3_667 ?
N4 U N3 145.70(13) . 3_667 ?
N1 U N3 67.55(12) . 3_667 ?
O1 P1 N7 109.9(2) . . ?
O1 P1 N8 109.66(19) . . ?
N7 P1 N8 109.5(2) . . ?
O1 P1 N9 109.6(2) . . ?
N7 P1 N9 108.7(2) . . ?
N8 P1 N9 109.4(2) . . ?
O2 P2 N12 107.5(2) . . ?
O2 P2 N11 114.2(2) . . ?
N12 P2 N11 109.8(2) . . ?
O2 P2 N10 109.52(19) . . ?
N12 P2 N10 110.2(2) . . ?
N11 P2 N10 105.6(2) . . ?
P1 O1 U 163.77(19) . . ?
P2 O2 U 156.9(2) . . ?
C1 N1 U 161.2(4) . . ?
C1 N2 C2 119.2(4) . . ?
C2 N3 U 170.0(4) . 3_667 ?
C3 N4 U 165.6(4) . . ?
C3 N5 C4 121.8(5) . . ?
C5 N7 C6 114.7(5) . . ?
C5 N7 P1 120.2(4) . . ?
C6 N7 P1 123.6(4) . . ?
C8 N8 C7 115.5(4) . . ?
C8 N8 P1 119.6(4) . . ?
C7 N8 P1 124.0(4) . . ?
C9 N9 C10 114.6(5) . . ?
C9 N9 P1 124.5(4) . . ?
C10 N9 P1 119.2(3) . . ?
C12 N10 C11 114.5(4) . . ?
C12 N10 P2 123.7(3) . . ?
C11 N10 P2 117.5(3) . . ?
C13 N11 C14 115.0(5) . . ?
C13 N11 P2 120.3(4) . . ?
C14 N11 P2 124.2(4) . . ?
C15 N12 C16 113.2(5) . . ?
C15 N12 P2 124.0(4) . . ?
C16 N12 P2 122.4(4) . . ?
N1 C1 N2 174.7(5) . . ?
N3 C2 N2 174.7(5) . . ?
N4 C3 N5 173.0(5) . . ?
N6 C4 N5 174.7(6) . . ?
N7 C5 H5A 109.5 . . ?
N7 C5 H5B 109.5 . . ?
H5A C5 H5B 109.5 . . ?
N7 C5 H5C 109.5 . . ?
H5A C5 H5C 109.5 . . ?
H5B C5 H5C 109.5 . . ?
N7 C6 H6A 109.5 . . ?
N7 C6 H6B 109.5 . . ?
H6A C6 H6B 109.5 . . ?
N7 C6 H6C 109.5 . . ?
H6A C6 H6C 109.5 . . ?
H6B C6 H6C 109.5 . . ?
N8 C7 H7A 109.5 . . ?
N8 C7 H7B 109.5 . . ?
H7A C7 H7B 109.5 . . ?
N8 C7 H7C 109.5 . . ?
H7A C7 H7C 109.5 . . ?
H7B C7 H7C 109.5 . . ?
N8 C8 H8A 109.5 . . ?
N8 C8 H8B 109.5 . . ?
H8A C8 H8B 109.5 . . ?
N8 C8 H8C 109.5 . . ?
H8A C8 H8C 109.5 . . ?
H8B C8 H8C 109.5 . . ?
N9 C9 H9A 109.5 . . ?
N9 C9 H9B 109.5 . . ?
H9A C9 H9B 109.5 . . ?
N9 C9 H9C 109.5 . . ?
H9A C9 H9C 109.5 . . ?
H9B C9 H9C 109.5 . . ?
N9 C10 H10A 109.5 . . ?
N9 C10 H10B 109.5 . . ?
H10A C10 H10B 109.5 . . ?
N9 C10 H10C 109.5 . . ?
H10A C10 H10C 109.5 . . ?
H10B C10 H10C 109.5 . . ?
N10 C11 H11A 109.5 . . ?
N10 C11 H11B 109.5 . . ?
H11A C11 H11B 109.5 . . ?
N10 C11 H11C 109.5 . . ?
H11A C11 H11C 109.5 . . ?
H11B C11 H11C 109.5 . . ?
N10 C12 H12A 109.5 . . ?
N10 C12 H12B 109.5 . . ?
H12A C12 H12B 109.5 . . ?
N10 C12 H12C 109.5 . . ?
H12A C12 H12C 109.5 . . ?
H12B C12 H12C 109.5 . . ?
N11 C13 H13A 109.5 . . ?
N11 C13 H13B 109.5 . . ?
H13A C13 H13B 109.5 . . ?
N11 C13 H13C 109.5 . . ?
H13A C13 H13C 109.5 . . ?
H13B C13 H13C 109.5 . . ?
N11 C14 H14A 109.5 . . ?
N11 C14 H14B 109.5 . . ?
H14A C14 H14B 109.5 . . ?
N11 C14 H14C 109.5 . . ?
H14A C14 H14C 109.5 . . ?
H14B C14 H14C 109.5 . . ?
N12 C15 H15A 109.5 . . ?
N12 C15 H15B 109.5 . . ?
H15A C15 H15B 109.5 . . ?
N12 C15 H15C 109.5 . . ?
H15A C15 H15C 109.5 . . ?
H15B C15 H15C 109.5 . . ?
N12 C16 H16A 109.5 . . ?
N12 C16 H16B 109.5 . . ?
H16A C16 H16B 109.5 . . ?
N12 C16 H16C 109.5 . . ?
H16A C16 H16C 109.5 . . ?
H16B C16 H16C 109.5 . . ?

loop_
_geom_bond_atom_site_label_1
_geom_bond_atom_site_label_2
_geom_bond_distance
_geom_bond_site_symmetry_2
_geom_bond_publ_flag
U O4 1.761(3) . ?
U O3 1.765(3) . ?
U O2 2.321(3) . ?
U O1 2.323(3) . ?
U N4 2.480(4) . ?
U N1 2.528(4) . ?
U N3 2.532(4) 3_667 ?
P1 O1 1.497(3) . ?
P1 N7 1.626(4) . ?
P1 N8 1.628(4) . ?
P1 N9 1.632(4) . ?
P2 O2 1.495(3) . ?
P2 N12 1.613(4) . ?
P2 N11 1.615(4) . ?
P2 N10 1.632(4) . ?
N1 C1 1.143(5) . ?
N2 C1 1.301(6) . ?
N2 C2 1.313(6) . ?
N3 C2 1.148(5) . ?
N3 U 2.532(4) 3_667 ?
N4 C3 1.155(6) . ?
N5 C3 1.283(6) . ?
N5 C4 1.320(7) . ?
N6 C4 1.152(7) . ?
N7 C5 1.461(6) . ?
N7 C6 1.471(7) . ?
N8 C8 1.452(7) . ?
N8 C7 1.454(7) . ?
N9 C9 1.451(6) . ?
N9 C10 1.455(7) . ?
N10 C12 1.467(6) . ?
N10 C11 1.468(6) . ?
N11 C13 1.471(6) . ?
N11 C14 1.471(7) . ?
N12 C15 1.453(7) . ?
N12 C16 1.468(7) . ?
C5 H5A 0.9800 . ?
C5 H5B 0.9800 . ?
C5 H5C 0.9800 . ?
C6 H6A 0.9800 . ?
C6 H6B 0.9800 . ?
C6 H6C 0.9800 . ?
C7 H7A 0.9800 . ?
C7 H7B 0.9800 . ?
C7 H7C 0.9800 . ?
C8 H8A 0.9800 . ?
C8 H8B 0.9800 . ?
C8 H8C 0.9800 . ?
C9 H9A 0.9800 . ?
C9 H9B 0.9800 . ?
C9 H9C 0.9800 . ?
C10 H10A 0.9800 . ?
C10 H10B 0.9800 . ?
C10 H10C 0.9800 . ?
C11 H11A 0.9800 . ?
C11 H11B 0.9800 . ?
C11 H11C 0.9800 . ?
C12 H12A 0.9800 . ?
C12 H12B 0.9800 . ?
C12 H12C 0.9800 . ?
C13 H13A 0.9800 . ?
C13 H13B 0.9800 . ?
C13 H13C 0.9800 . ?
C14 H14A 0.9800 . ?
C14 H14B 0.9800 . ?
C14 H14C 0.9800 . ?
C15 H15A 0.9800 . ?
C15 H15B 0.9800 . ?
C15 H15C 0.9800 . ?
C16 H16A 0.9800 . ?
C16 H16B 0.9800 . ?
C16 H16C 0.9800 . ?

loop_
_geom_contact_atom_site_label_1
_geom_contact_atom_site_label_2
_geom_contact_distance
_geom_contact_site_symmetry_1
_geom_contact_site_symmetry_2
_geom_contact_publ_flag
? ? ? ? ? ?

loop_
_geom_hbond_atom_site_label_D
_geom_hbond_atom_site_label_H
_geom_hbond_atom_site_label_A
_geom_hbond_distance_DH
_geom_hbond_distance_HA
_geom_hbond_distance_DA
_geom_hbond_angle_DHA
_geom_hbond_site_symmetry_A
_geom_hbond_publ_flag
? ? ? ? ? ? ? ? ?

loop_
_geom_torsion_atom_site_label_1
_geom_torsion_atom_site_label_2
_geom_torsion_atom_site_label_3
_geom_torsion_atom_site_label_4
_geom_torsion
_geom_torsion_site_symmetry_1
_geom_torsion_site_symmetry_2
_geom_torsion_site_symmetry_3
_geom_torsion_site_symmetry_4
_geom_torsion_publ_flag
N7 P1 O1 U 53.0(8) . . . . ?
N8 P1 O1 U 173.5(7) . . . . ?
N9 P1 O1 U -66.4(8) . . . . ?
O4 U O1 P1 67.8(7) . . . . ?
O3 U O1 P1 -110.6(7) . . . . ?
O2 U O1 P1 158.8(6) . . . . ?
N4 U O1 P1 158.8(7) . . . . ?
N1 U O1 P1 -22.1(8) . . . . ?
N3 U O1 P1 -22.0(7) 3_667 . . . ?
N12 P2 O2 U -142.6(5) . . . . ?
N11 P2 O2 U -20.5(6) . . . . ?
N10 P2 O2 U 97.7(5) . . . . ?
O4 U O2 P2 142.9(5) . . . . ?
O3 U O2 P2 -38.7(5) . . . . ?
O1 U O2 P2 51.6(6) . . . . ?
N4 U O2 P2 51.7(5) . . . . ?
N1 U O2 P2 -127.8(5) . . . . ?
N3 U O2 P2 -127.2(4) 3_667 . . . ?
O4 U N1 C1 -127.2(12) . . . . ?
O3 U N1 C1 51.9(12) . . . . ?
O2 U N1 C1 142.7(12) . . . . ?
O1 U N1 C1 -36.9(12) . . . . ?
N4 U N1 C1 141.7(11) . . . . ?
N3 U N1 C1 -36.9(11) 3_667 . . . ?
O4 U N4 C3 141.2(13) . . . . ?
O3 U N4 C3 -38.9(13) . . . . ?
O2 U N4 C3 -129.2(14) . . . . ?
O1 U N4 C3 50.7(13) . . . . ?
N1 U N4 C3 -128.2(13) . . . . ?
N3 U N4 C3 49.5(14) 3_667 . . . ?
O1 P1 N7 C5 48.8(4) . . . . ?
N8 P1 N7 C5 -71.8(4) . . . . ?
N9 P1 N7 C5 168.7(4) . . . . ?
O1 P1 N7 C6 -145.6(5) . . . . ?
N8 P1 N7 C6 93.9(5) . . . . ?
N9 P1 N7 C6 -25.6(5) . . . . ?
O1 P1 N8 C8 47.3(5) . . . . ?
N7 P1 N8 C8 168.0(4) . . . . ?
N9 P1 N8 C8 -72.9(5) . . . . ?
O1 P1 N8 C7 -143.5(4) . . . . ?
N7 P1 N8 C7 -22.8(5) . . . . ?
N9 P1 N8 C7 96.3(5) . . . . ?
O1 P1 N9 C9 -144.8(4) . . . . ?
N7 P1 N9 C9 95.0(5) . . . . ?
N8 P1 N9 C9 -24.5(5) . . . . ?
O1 P1 N9 C10 50.7(4) . . . . ?
N7 P1 N9 C10 -69.5(4) . . . . ?
N8 P1 N9 C10 170.9(4) . . . . ?
O2 P2 N10 C12 -152.8(4) . . . . ?
N12 P2 N10 C12 89.1(4) . . . . ?
N11 P2 N10 C12 -29.4(5) . . . . ?
O2 P2 N10 C11 51.9(4) . . . . ?
N12 P2 N10 C11 -66.2(4) . . . . ?
N11 P2 N10 C11 175.3(4) . . . . ?
O2 P2 N11 C13 60.4(4) . . . . ?
N12 P2 N11 C13 -178.8(4) . . . . ?
N10 P2 N11 C13 -60.0(4) . . . . ?
O2 P2 N11 C14 -110.8(4) . . . . ?
N12 P2 N11 C14 10.0(5) . . . . ?
N10 P2 N11 C14 128.8(4) . . . . ?
O2 P2 N12 C15 27.0(7) . . . . ?
N11 P2 N12 C15 -97.8(7) . . . . ?
N10 P2 N12 C15 146.3(7) . . . . ?
O2 P2 N12 C16 -161.2(4) . . . . ?
N11 P2 N12 C16 74.0(5) . . . . ?
N10 P2 N12 C16 -41.9(5) . . . . ?
U N1 C1 N2 -149(5) . . . . ?
C2 N2 C1 N1 -179(100) . . . . ?
U N3 C2 N2 -107(5) 3_667 . . . ?
C1 N2 C2 N3 -177(5) . . . . ?
U N4 C3 N5 84(5) . . . . ?
C4 N5 C3 N4 -180(100) . . . . ?
C3 N5 C4 N6 169(7) . . . . ?

loop_
_reflns_scale_group_code
_reflns_scale_meas_F
? ?
